data_7251307
loop_
_publ_author_name
'Mulliri, Kleni'
'Meier, Kris'
'Feuchter, Johanna-Dorothea'
'Javor, Sacha'
'Andrade Meirelles, Matheus'
'Reymond, Jean-Louis'

_publ_section_title
;
 Diversifying the Triquinazine Scaffold of a Janus Kinase Inhibitor
;
_journal_name_full 'RSC Medicinal Chemistry'
_journal_paper_doi 10.1039/D5MD00921A
_journal_year 2025
_chemical_formula_moiety 'C17 H20 N6 O'
_chemical_formula_sum 'C17 H20 N6 O'
_chemical_formula_weight 324.39
_space_group_IT_number 14
_space_group_name_Hall '-P 2yn'
_space_group_name_H-M_alt 'P 1 21/n 1'
_symmetry_cell_setting monoclinic
_symmetry_Int_Tables_number 14
_symmetry_space_group_name_Hall '-P 2yn'
_symmetry_space_group_name_H-M 'P 1 21/n 1'
_atom_sites_solution_hydrogens mixed
_atom_sites_solution_primary dual
_audit_creation_date 2023-02-07T16:58:13-00:00
_audit_update_record
;
2025-08-22 deposited with the CCDC.	2025-11-13 downloaded from the CCDC.
;
_cell_angle_alpha 90
_cell_angle_beta 93.184(2)
_cell_angle_gamma 90
_cell_formula_units_Z 4
_cell_length_a 8.2112(2)
_cell_length_b 18.3624(5)
_cell_length_c 10.9157(3)
_cell_measurement_reflns_used 13619
_cell_measurement_temperature 173.01(10)
_cell_measurement_theta_max 78.692
_cell_measurement_theta_min 4.69
_cell_volume 1643.30(8)
_computing_cell_refinement 'CrysAlisPro 1.171.42.73a (Rigaku OD, 2022)'
_computing_data_collection 'CrysAlisPro 1.171.42.73a (Rigaku OD, 2022)'
_computing_data_reduction 'CrysAlisPro 1.171.42.73a (Rigaku OD, 2022)'
_computing_molecular_graphics 'Olex2 1.3 (Dolomanov et al., 2009)'
_computing_publication_material 'Olex2 1.3 (Dolomanov et al., 2009)'
_computing_structure_refinement 'SHELXL 2018/3 (Sheldrick, 2015)'
_computing_structure_solution 'SHELXT  (Sheldrick, 2015)'
_diffrn_ambient_environment N~2~
_diffrn_ambient_temperature 173.01(10)
_diffrn_detector 'Hybrid Pixel Array Detector'
_diffrn_detector_area_resol_mean 10
_diffrn_detector_type HyPix
_diffrn_measured_fraction_theta_full 1
_diffrn_measured_fraction_theta_max 1
_diffrn_measurement_details
;
List of Runs (angles in degrees, time in seconds):

  # Type    Start    End  Width  t~exp~   \w     \q     \k     \f   Frames
#--------------------------------------------------------------------------
  1  \w    -52.00  43.00   0.50    1.30    --  -23.00  90.00 -66.00  190
  2  \w    -20.00  76.00   0.50    1.30    --   47.42 -90.00 179.00  192
  3  \w    101.00 177.00   0.50   10.00    --  113.25  90.00 -66.00  152
  4  \w     42.00 105.00   0.50   10.00    --  113.25 -90.00 179.00  126
  5  \w    -46.00  50.00   0.50    1.30    --  -23.00  77.00   0.00  192
  6  \w    -95.00 -10.00   0.50    1.30    --  -23.00 -45.00-150.00  170
  7  \w    -68.00 -12.00   0.50    1.30    --  -23.00 125.00  90.00  112
  8  \w    -27.00  23.00   0.50    1.30    --   47.42 -19.00-180.00  100
  9  \w     33.00 119.00   0.50    1.30    --   47.42  57.00   0.00  172
 10  \w    -25.00  40.00   0.50    1.30    --   47.42 -38.00-120.00  130
 11  \w    -27.00  23.00   0.50    1.30    --   47.42 -19.00   0.00  100
 12  \w    -25.00  40.00   0.50    1.30    --   47.42 -38.00-180.00  130
 13  \w     42.00 106.00   0.50   10.00    --  113.25 -94.00 -90.00  128
 14  \w    101.00 177.00   0.50   10.00    --  113.25  30.00-150.00  152
 15  \w    101.00 177.00   0.50   10.00    --  113.25  45.00 -90.00  152
 16  \w     42.00 102.00   0.50   10.00    --  113.25 -77.00-180.00  120
 17  \w    101.00 177.00   0.50   10.00    --  113.25  45.00 -30.00  152
 18  \w    101.00 177.00   0.50   10.00    --  113.25  30.00  60.00  152
 19  \w     42.00  68.00   0.50   10.00    --  113.25 -61.00 -60.00   52
 20  \w     91.00 177.00   0.50   10.00    --  113.25  77.00 -90.00  172
 21  \w     42.00 102.00   0.50   10.00    --  113.25 -77.00  90.00  120
 22  \w     42.00  68.00   0.50   10.00    --  113.25 -61.00 120.00   52
 23  \w     42.00 106.00   0.50   10.00    --  113.25 -94.00 120.00  128
 24  \w     42.00  68.00   0.50   10.00    --  113.25 -61.00-180.00   52
 25  \w     42.00  68.00   0.50   10.00    --  113.25 -61.00-150.00   52
 26  \w     97.00 177.00   0.50   10.00    --  113.25  61.00-120.00  160
 27  \w     91.00 177.00   0.50   10.00    --  113.25  77.00  60.00  172
 28  \w     42.00 102.00   0.50   10.00    --  113.25 -77.00-120.00  120
 29  \w     91.00 177.00   0.50   10.00    --  113.25  77.00 -30.00  172
 30  \w     91.00 177.00   0.50   10.00    --  113.25  77.00-150.00  172
 31  \w    101.00 177.00   0.50   10.00    --  113.25  31.00  16.78  152
 32  \w     42.00 102.00   0.50   10.00    --  113.25 -77.00 -60.00  120
 33  \w     42.00  68.00   0.50   10.00    --  113.25 -61.00 150.00   52
 34  \w     42.00 106.00   0.50   10.00    --  113.25 -94.00 -60.00  128
 35  \w     42.00 106.00   0.50   10.00    --  113.25 -94.00-150.00  128
 36  \w     97.00 177.00   0.50   10.00    --  113.25  61.00 120.00  160
 37  \w     42.00 102.00   0.50   10.00    --  113.25 -77.00  30.00  120
 38  \w     42.00 102.00   0.50   10.00    --  113.25 -77.00 120.00  120
 39  \w     42.00 106.00   0.50   10.00    --  113.25 -94.00-120.00  128
 40  \w    100.00 177.00   0.50   10.00    --  113.25  52.00  77.85  154
 41  \w    101.00 177.00   0.50   10.00    --  113.25  45.00  30.00  152
 42  \w     42.00  68.00   0.50   10.00    --  113.25 -61.00  60.00   52
 43  \w     74.50 119.00   0.50    1.30    --   47.42  77.00 -90.00   89
 44  \w     25.00  75.00   0.50    1.30    --   47.42  77.00  30.00  100
 45  \w     74.50 119.00   0.50    1.30    --   47.42  77.00-180.00   89
 46  \w     25.00  45.00   0.50    1.30    --   47.42  77.00  90.00   40
 47  \w     25.00  70.00   0.50    1.30    --   47.42  77.00-120.00   90
 48  \w     89.50 119.00   0.50    1.30    --   47.42  77.00 120.00   59
;
_diffrn_measurement_device 'four-circle diffractometer'
_diffrn_measurement_device_type 'XtaLAB Synergy, Dualflex, HyPix'
_diffrn_measurement_method '\w scans'
_diffrn_orient_matrix_type 'CrysAlisPro convention (1999,Acta A55,543-557)'
_diffrn_orient_matrix_UB_11 -0.0900818
_diffrn_orient_matrix_UB_12 0.0426979
_diffrn_orient_matrix_UB_13 -0.1045366
_diffrn_orient_matrix_UB_21 -0.0272564
_diffrn_orient_matrix_UB_22 0.0635691
_diffrn_orient_matrix_UB_23 0.0888924
_diffrn_orient_matrix_UB_31 0.1626056
_diffrn_orient_matrix_UB_32 0.0342753
_diffrn_orient_matrix_UB_33 -0.0339943
_diffrn_radiation_monochromator mirror
_diffrn_radiation_probe x-ray
_diffrn_radiation_type 'Cu K\a'
_diffrn_radiation_wavelength 1.54184
_diffrn_reflns_av_R_equivalents 0.0432
_diffrn_reflns_av_unetI/netI 0.0544
_diffrn_reflns_Laue_measured_fraction_full 1
_diffrn_reflns_Laue_measured_fraction_max 1
_diffrn_reflns_limit_h_max 10
_diffrn_reflns_limit_h_min -9
_diffrn_reflns_limit_k_max 22
_diffrn_reflns_limit_k_min -22
_diffrn_reflns_limit_l_max 13
_diffrn_reflns_limit_l_min -13
_diffrn_reflns_number 30043
_diffrn_reflns_point_group_measured_fraction_full 1
_diffrn_reflns_point_group_measured_fraction_max 1
_diffrn_reflns_theta_full 67.684
_diffrn_reflns_theta_max 74.501
_diffrn_reflns_theta_min 4.718
_diffrn_source 'micro-focus sealed X-ray tube'
_diffrn_source_type 'PhotonJet (Cu) X-ray Source'
_exptl_absorpt_coefficient_mu 0.702
_exptl_absorpt_correction_T_max 0.962
_exptl_absorpt_correction_T_min 0.926
_exptl_absorpt_correction_type analytical
_exptl_absorpt_process_details
;
        CrysAlisPro 1.171.42.73a (Rigaku Oxford Diffraction, 2022)
        Analytical numeric absorption correction using a multifaceted crystal
        model based on expressions derived by R.C. Clark & J.S. Reid.
        (Clark, R. C. & Reid, J. S. (1995). Acta Cryst. A51, 887-897)
        Empirical absorption correction using spherical harmonics,
        implemented in SCALE3 ABSPACK scaling algorithm.
;
_exptl_crystal_colour colourless
_exptl_crystal_density_diffrn 1.311
_exptl_crystal_description block
_exptl_crystal_F_000 688
_exptl_crystal_size_max 0.124
_exptl_crystal_size_mid 0.084
_exptl_crystal_size_min 0.065
_refine_diff_density_max 0.342
_refine_diff_density_min -0.22
_refine_diff_density_rms 0.062
_refine_ls_extinction_coef 0.0083(11)
_refine_ls_extinction_expression Fc^*^=kFc[1+0.001xFc^2^\l^3^/sin(2\q)]^-1/4^
_refine_ls_extinction_method 'SHELXL-2018/3 (Sheldrick 2018)'
_refine_ls_goodness_of_fit_ref 1.057
_refine_ls_hydrogen_treatment mixed
_refine_ls_matrix_type full
_refine_ls_number_parameters 309
_refine_ls_number_reflns 3369
_refine_ls_number_restraints 43
_refine_ls_restrained_S_all 1.059
_refine_ls_R_factor_all 0.0681
_refine_ls_R_factor_gt 0.065
_refine_ls_shift/su_max 0.001
_refine_ls_shift/su_mean 0
_refine_ls_structure_factor_coef Fsqd
_refine_ls_weighting_details 'w=1/[\s^2^(Fo^2^)+(0.1019P)^2^+0.5535P] where P=(Fo^2^+2Fc^2^)/3'
_refine_ls_weighting_scheme calc
_refine_ls_wR_factor_gt 0.1812
_refine_ls_wR_factor_ref 0.1844
_reflns_Friedel_coverage 0
_reflns_number_gt 3058
_reflns_number_total 3369
_reflns_threshold_expression 'I > 2\s(I)'
_cod_data_source_file d5md00921a2.cif
_cod_data_source_block 22JLR022_KM-174-F1
_cod_original_cell_volume 1643.30(7)
_cod_database_code 7251307
_shelx_estimated_absorpt_t_min 0.918
_shelx_estimated_absorpt_t_max 0.956
_oxdiff_exptl_absorpt_empirical_details
;
Empirical correction (ABSPACK) includes:
- Absorption correction using spherical harmonics
- Frame scaling
- B-factor correction
;
_oxdiff_exptl_absorpt_empirical_full_max 4.557
_oxdiff_exptl_absorpt_empirical_full_min 0.411
_shelx_shelxl_version_number 2018/3
_olex2_refinement_description
;
1. Fixed Uiso
 At 1.2 times of:
  All C(H) groups, All C(H,H) groups
 At 1.5 times of:
  All C(H,H,H) groups
2. Rigid bond restraints
 C12, C9A
 with sigma for 1-2 distances of 0.001 and sigma for 1-3 distances of 0.001
3. Uiso/Uaniso restraints and constraints
Uanis(C15A) \\sim Ueq, Uanis(N5A) \\sim Ueq, Uanis(O1A) \\sim Ueq: with sigma
of 0.01 and sigma for terminal atoms of 0.02
Uanis(C7A) \\sim Ueq: with sigma of 0.01 and sigma for terminal atoms of 0.01
Uanis(C8A) \\sim Ueq: with sigma of 0.02 and sigma for terminal atoms of 0.02
Uanis(C16A) \\sim Ueq: with sigma of 0.01 and sigma for terminal atoms of 0.02
Uanis(C9A) \\sim Ueq: with sigma of 0.01 and sigma for terminal atoms of 0.02
4. Others
 Sof(H10A)=Sof(H14D)=Sof(H14E)=Sof(H12C)=Sof(H12D)=Sof(H12E)=Sof(C13A)=
 Sof(H13A)=Sof(N5A)=Sof(O1A)=Sof(C15A)=Sof(C8A)=Sof(H8AA)=Sof(H8AB)=Sof(C9A)=
 Sof(C11A)=Sof(H11C)=Sof(H11D)=Sof(C7A)=Sof(H7AA)=Sof(H7AB)=Sof(C16A)=Sof(H16C)=
 Sof(H16D)=1-FVAR(1)
 Sof(N5)=Sof(O1)=Sof(H10)=Sof(C7)=Sof(H7A)=Sof(H7B)=Sof(C13)=Sof(H13)=Sof(C15)=
 Sof(H14A)=Sof(H14B)=Sof(H14C)=Sof(H12A)=Sof(H12B)=Sof(C9)=Sof(C16)=Sof(H16A)=
 Sof(H16B)=Sof(C8)=Sof(H8A)=Sof(H8B)=Sof(C11)=Sof(H11A)=Sof(H11B)=FVAR(1)
5.a Ternary CH refined with riding coordinates:
 C10(H10), C10(H10A), C13(H13), C13A(H13A)
5.b Secondary CH2 refined with riding coordinates:
 C7(H7A,H7B), C14(H14D,H14E), C12(H12A,H12B), C16(H16A,H16B), C8(H8A,H8B),
 C11(H11A,H11B), C8A(H8AA,H8AB), C11A(H11C,H11D), C7A(H7AA,H7AB), C16A(H16C,
 H16D)
5.c Me refined with riding coordinates:
 C12(H12C,H12D,H12E)
5.d Aromatic/amide H refined with riding coordinates:
 C5(H5A), C2(H2), C1(H1A)
5.e Idealised Me refined as rotating group:
 C14(H14A,H14B,H14C)
;

loop_
_symmetry_equiv_pos_as_xyz
'x, y, z'
'-x+1/2, y+1/2, -z+1/2'
'-x, -y, -z'
'x-1/2, -y-1/2, z-1/2'

loop_
_atom_site_label
_atom_site_type_symbol
_atom_site_fract_x
_atom_site_fract_y
_atom_site_fract_z
_atom_site_U_iso_or_equiv
_atom_site_adp_type
_atom_site_occupancy
_atom_site_site_symmetry_order
_atom_site_calc_flag
_atom_site_refinement_flags_posn
_atom_site_refinement_flags_adp
_atom_site_refinement_flags_occupancy
_atom_site_disorder_assembly
_atom_site_disorder_group
N3 N 0.4507(2) 0.91175(10) 0.62619(14) 0.0546(4) Uani 1 1 d . . . . .
N2 N 0.2003(2) 0.97496(10) 0.57487(15) 0.0573(4) Uani 1 1 d . . . . .
N4 N 0.6034(2) 0.85267(10) 0.48621(14) 0.0552(4) Uani 1 1 d . . . . .
N1 N 0.1181(2) 0.97277(10) 0.36058(16) 0.0575(4) Uani 1 1 d . . . . .
N5 N 0.9302(3) 0.66113(14) 0.3734(2) 0.0524(5) Uani 0.878(4) 1 d . . P A 1
O1 O 1.0449(3) 0.65685(19) 0.5668(2) 0.0753(8) Uani 0.878(4) 1 d . . P A 1
C3 C 0.3524(2) 0.91469(11) 0.41567(17) 0.0511(4) Uani 1 1 d . . . . .
C6 C 0.4706(2) 0.89206(10) 0.50774(16) 0.0505(4) Uani 1 1 d . . . . .
C4 C 0.2221(2) 0.95499(11) 0.45769(17) 0.0532(5) Uani 1 1 d . . . . .
C10 C 0.6312(2) 0.81478(11) 0.37051(17) 0.0534(5) Uani 1 1 d . . . . .
H10 H 0.618318 0.849429 0.29996 0.064 Uiso 0.878(4) 1 calc R U P A 1
H10A H 0.529729 0.804933 0.318245 0.064 Uiso 0.122(4) 1 calc R U P A 2
C5 C 0.3210(3) 0.95204(12) 0.65073(18) 0.0575(5) Uani 1 1 d . . . . .
H5A H 0.314442 0.966194 0.734025 0.069 Uiso 1 1 calc R U . . .
C2 C 0.3222(3) 0.90888(12) 0.28481(18) 0.0570(5) Uani 1 1 d . . . . .
H2 H 0.389152 0.884888 0.229136 0.068 Uiso 1 1 calc R U . . .
C1 C 0.1805(3) 0.94411(12) 0.25627(19) 0.0591(5) Uani 1 1 d . . . . .
H1A H 0.131015 0.948466 0.175849 0.071 Uiso 1 1 calc R U . . .
N6 N 1.3209(3) 0.51181(15) 0.5757(2) 0.0873(7) Uani 1 1 d . . . . .
C7 C 0.7350(3) 0.83829(17) 0.5791(2) 0.0546(6) Uani 0.878(4) 1 d . . P A 1
H7A H 0.710875 0.794966 0.628952 0.066 Uiso 0.878(4) 1 calc R U P A 1
H7B H 0.753978 0.880702 0.63406 0.066 Uiso 0.878(4) 1 calc R U P A 1
C17 C 1.2560(3) 0.54689(14) 0.50257(19) 0.0646(6) Uani 1 1 d . . . . .
C13 C 0.7881(3) 0.70430(15) 0.4014(2) 0.0517(6) Uani 0.878(4) 1 d . . P A 1
H13 H 0.764632 0.695052 0.488922 0.062 Uiso 0.878(4) 1 calc R U P A 1
C15 C 1.0419(5) 0.6401(3) 0.4585(4) 0.0578(10) Uani 0.878(4) 1 d . . P A 1
C14 C 0.9016(3) 0.80377(14) 0.2713(2) 0.0660(6) Uani 1 1 d . . . . .
H14A H 0.851022 0.777616 0.200748 0.099 Uiso 0.878(4) 1 calc R U P A 1
H14B H 1.01526 0.788073 0.284864 0.099 Uiso 0.878(4) 1 calc R U P A 1
H14C H 0.898315 0.856255 0.254997 0.099 Uiso 0.878(4) 1 calc R U P A 1
H14D H 0.88074 0.78131 0.189454 0.079 Uiso 0.122(4) 1 calc R U P A 2
H14E H 1.005847 0.83096 0.273033 0.079 Uiso 0.122(4) 1 calc R U P A 2
C12 C 0.6354(3) 0.68465(13) 0.3218(2) 0.0654(6) Uani 1 1 d . U . . .
H12A H 0.589121 0.637508 0.346905 0.079 Uiso 0.878(4) 1 calc R U P A 1
H12B H 0.658593 0.682413 0.233861 0.079 Uiso 0.878(4) 1 calc R U P A 1
H12C H 0.52427 0.676879 0.347626 0.098 Uiso 0.122(4) 1 calc R U P A 2
H12D H 0.63079 0.706263 0.239603 0.098 Uiso 0.122(4) 1 calc R U P A 2
H12E H 0.69274 0.63789 0.320295 0.098 Uiso 0.122(4) 1 calc R U P A 2
C9 C 0.8089(3) 0.78729(13) 0.38489(19) 0.0522(6) Uani 0.878(4) 1 d . . P A 1
C16 C 1.1826(4) 0.59521(19) 0.4071(3) 0.0572(7) Uani 0.878(4) 1 d . . P A 1
H16A H 1.139963 0.565726 0.336467 0.069 Uiso 0.878(4) 1 calc R U P A 1
H16B H 1.26678 0.628593 0.377929 0.069 Uiso 0.878(4) 1 calc R U P A 1
C8 C 0.8793(3) 0.82497(14) 0.5018(2) 0.0580(6) Uani 0.878(4) 1 d . . P A 1
H8A H 0.960703 0.793363 0.545945 0.07 Uiso 0.878(4) 1 calc R U P A 1
H8B H 0.932232 0.871535 0.481551 0.07 Uiso 0.878(4) 1 calc R U P A 1
C11 C 0.5203(3) 0.74841(15) 0.3480(3) 0.0630(7) Uani 0.878(4) 1 d . . P A 1
H11A H 0.442269 0.756963 0.277006 0.076 Uiso 0.878(4) 1 calc R U P A 1
H11B H 0.458091 0.738022 0.421138 0.076 Uiso 0.878(4) 1 calc R U P A 1
C13A C 0.900(2) 0.7483(8) 0.3721(13) 0.050(4) Uani 0.122(4) 1 d . . P A 2
H13A H 0.961302 0.773205 0.441897 0.06 Uiso 0.122(4) 1 calc R U P A 2
N5A N 0.996(2) 0.6842(9) 0.3538(15) 0.050(4) Uani 0.122(4) 1 d . U P A 2
O1A O 1.119(4) 0.6763(14) 0.542(2) 0.103(7) Uani 0.122(4) 1 d . U P A 2
C15A C 1.086(4) 0.650(2) 0.444(3) 0.055(7) Uani 0.122(4) 1 d . U P A 2
C8A C 0.728(4) 0.7365(18) 0.560(2) 0.109(9) Uani 0.122(4) 1 d . U P A 2
H8AA H 0.644029 0.702048 0.585639 0.131 Uiso 0.122(4) 1 calc R U P A 2
H8AB H 0.83566 0.721525 0.59795 0.131 Uiso 0.122(4) 1 calc R U P A 2
C9A C 0.733(3) 0.7396(11) 0.4184(17) 0.060(4) Uani 0.122(4) 1 d . U P A 2
C11A C 0.761(2) 0.8519(9) 0.3059(15) 0.054(4) Uani 0.122(4) 1 d . . P A 2
H11C H 0.805269 0.891849 0.358649 0.065 Uiso 0.122(4) 1 calc R U P A 2
H11D H 0.711354 0.874159 0.230117 0.065 Uiso 0.122(4) 1 calc R U P A 2
C7A C 0.692(3) 0.8055(15) 0.592(2) 0.071(6) Uani 0.122(4) 1 d . U P A 2
H7AA H 0.794298 0.830475 0.619446 0.085 Uiso 0.122(4) 1 calc R U P A 2
H7AB H 0.62129 0.80378 0.662141 0.085 Uiso 0.122(4) 1 calc R U P A 2
H5 H 0.947(3) 0.6497(14) 0.300(3) 0.062(7) Uiso 1 1 d . . . . .
C16A C 1.137(3) 0.5666(13) 0.406(2) 0.058(5) Uani 0.122(4) 1 d . U P A 2
H16C H 1.041928 0.533636 0.403948 0.069 Uiso 0.122(4) 1 calc R U P A 2
H16D H 1.185781 0.565612 0.32465 0.069 Uiso 0.122(4) 1 calc R U P A 2
H1 H 0.026(4) 0.9967(15) 0.370(3) 0.075(8) Uiso 1 1 d . . . . .

loop_
_atom_site_aniso_label
_atom_site_aniso_U_11
_atom_site_aniso_U_22
_atom_site_aniso_U_33
_atom_site_aniso_U_23
_atom_site_aniso_U_13
_atom_site_aniso_U_12
N3 0.0640(10) 0.0613(9) 0.0383(8) 0.0004(6) 0.0009(7) 0.0046(7)
N2 0.0643(10) 0.0612(10) 0.0464(8) 0.0009(7) 0.0025(7) 0.0080(8)
N4 0.0588(9) 0.0674(10) 0.0390(8) -0.0034(7) -0.0027(7) 0.0070(8)
N1 0.0614(10) 0.0606(10) 0.0497(9) 0.0061(7) -0.0029(7) 0.0050(8)
N5 0.0557(12) 0.0624(13) 0.0388(10) -0.0025(9) 0.0002(9) 0.0029(10)
O1 0.0794(15) 0.110(2) 0.0360(10) -0.0030(10) -0.0006(9) 0.0248(14)
C3 0.0573(10) 0.0542(10) 0.0416(9) 0.0028(7) 0.0002(7) -0.0012(8)
C6 0.0590(10) 0.0522(10) 0.0401(9) 0.0009(7) 0.0014(7) -0.0013(8)
C4 0.0613(11) 0.0534(10) 0.0446(9) 0.0044(7) -0.0002(8) -0.0005(8)
C10 0.0581(10) 0.0600(11) 0.0419(9) -0.0046(8) 0.0016(8) 0.0020(8)
C5 0.0672(12) 0.0613(11) 0.0440(9) 0.0000(8) 0.0037(8) 0.0067(9)
C2 0.0665(12) 0.0631(12) 0.0412(9) 0.0028(8) -0.0004(8) 0.0016(9)
C1 0.0658(12) 0.0646(12) 0.0460(10) 0.0063(8) -0.0036(8) -0.0021(10)
N6 0.0985(16) 0.1018(17) 0.0619(12) 0.0166(11) 0.0076(11) 0.0292(14)
C7 0.0563(13) 0.0641(15) 0.0425(12) -0.0043(11) -0.0056(10) 0.0018(12)
C17 0.0682(12) 0.0787(14) 0.0473(11) 0.0059(10) 0.0060(9) 0.0120(11)
C13 0.0541(12) 0.0584(14) 0.0426(11) -0.0012(9) 0.0013(9) -0.0004(11)
C15 0.059(2) 0.073(2) 0.0415(15) 0.0027(12) 0.0033(14) 0.0036(17)
C14 0.0706(13) 0.0724(14) 0.0560(12) 0.0084(10) 0.0132(10) 0.0002(11)
C12 0.0590(11) 0.0687(13) 0.0677(13) -0.0105(10) -0.0035(10) -0.0018(10)
C9 0.0521(12) 0.0605(13) 0.0438(11) -0.0004(9) 0.0009(9) -0.0035(11)
C16 0.0611(16) 0.0684(18) 0.0419(12) 0.0060(13) 0.0010(11) 0.0049(14)
C8 0.0555(12) 0.0642(13) 0.0534(12) -0.0050(10) -0.0042(10) -0.0032(10)
C11 0.0531(12) 0.0703(15) 0.0649(14) -0.0097(11) -0.0031(10) -0.0016(11)
C13A 0.068(10) 0.041(7) 0.040(7) -0.007(5) -0.001(6) 0.014(7)
N5A 0.059(7) 0.044(6) 0.047(7) -0.007(5) -0.005(6) 0.015(6)
O1A 0.134(16) 0.092(12) 0.078(12) -0.034(10) -0.040(11) 0.041(12)
C15A 0.053(11) 0.064(10) 0.048(10) -0.008(8) -0.016(8) 0.005(8)
C8A 0.125(16) 0.129(17) 0.077(12) 0.028(12) 0.040(12) 0.044(13)
C9A 0.077(8) 0.048(7) 0.056(7) -0.007(5) 0.011(6) -0.004(6)
C11A 0.063(9) 0.053(8) 0.047(8) 0.008(6) 0.006(7) 0.000(7)
C7A 0.074(9) 0.082(10) 0.055(8) -0.005(8) 0.004(7) 0.018(8)
C16A 0.063(9) 0.057(9) 0.054(8) -0.001(7) 0.003(7) 0.015(7)

loop_
_atom_type_symbol
_atom_type_description
_atom_type_scat_dispersion_real
_atom_type_scat_dispersion_imag
_atom_type_scat_source
C C 0.0181 0.0091 'International Tables Vol C Tables 4.2.6.8 and 6.1.1.4'
H H 0 0 'International Tables Vol C Tables 4.2.6.8 and 6.1.1.4'
N N 0.0311 0.018 'International Tables Vol C Tables 4.2.6.8 and 6.1.1.4'
O O 0.0492 0.0322 'International Tables Vol C Tables 4.2.6.8 and 6.1.1.4'

loop_
_exptl_crystal_face_index_h
_exptl_crystal_face_index_k
_exptl_crystal_face_index_l
_exptl_crystal_face_perp_dist
0 -1 1 0.0669
1 -1 1 0.0555
1 0 0 0.0364
-1 0 0 0.0405
-1 1 0 0.0447
1 -1 0 0.034
0 -1 0 0.0199
0 1 0 0.0463
1 -1 -1 0.0419
-1 1 1 0.0745
1 0 -1 0.0497
0 1 1 0.072
-1 -1 0 0.0309
1 1 0 0.0345
-1 -1 1 0.066
1 1 -1 0.0561
0 0 -1 0.0497
0 0 1 0.0703
1 1 1 0.0591
-1 -1 -1 0.0499

loop_
_geom_angle_atom_site_label_1
_geom_angle_atom_site_label_2
_geom_angle_atom_site_label_3
_geom_angle
_geom_angle_site_symmetry_1
_geom_angle_site_symmetry_3
_geom_angle_publ_flag
C5 N3 C6 118.46(17) . . ?
C5 N2 C4 111.80(18) . . ?
C6 N4 C10 124.91(16) . . ?
C6 N4 C7 123.51(17) . . ?
C6 N4 C7A 120.9(9) . . ?
C10 N4 C7A 106.1(9) . . ?
C7 N4 C10 111.46(17) . . ?
C4 N1 C1 107.77(18) . . ?
C4 N1 H1 121.8(19) . . ?
C1 N1 H1 130.4(19) . . ?
C13 N5 H5 120.4(17) . . ?
C15 N5 C13 122.8(3) . . ?
C15 N5 H5 116.7(18) . . ?
C6 C3 C2 138.88(19) . . ?
C4 C3 C6 115.33(17) . . ?
C4 C3 C2 105.79(17) . . ?
N3 C6 C3 118.76(18) . . ?
N4 C6 N3 116.85(17) . . ?
N4 C6 C3 124.39(17) . . ?
N2 C4 N1 124.08(19) . . ?
N2 C4 C3 126.69(18) . . ?
N1 C4 C3 109.21(17) . . ?
N4 C10 H10 110.2 . . ?
N4 C10 H10A 114.3 . . ?
N4 C10 C9 104.96(16) . . ?
N4 C10 C11 113.24(18) . . ?
N4 C10 C9A 102.7(7) . . ?
N4 C10 C11A 110.0(7) . . ?
C9 C10 H10 110.2 . . ?
C11 C10 H10 110.2 . . ?
C11 C10 C9 107.83(18) . . ?
C9A C10 H10A 114.3 . . ?
C11A C10 H10A 114.3 . . ?
C11A C10 C9A 99.8(9) . . ?
N3 C5 H5A 115.6 . . ?
N2 C5 N3 128.89(19) . . ?
N2 C5 H5A 115.6 . . ?
C3 C2 H2 126.5 . . ?
C1 C2 C3 106.93(19) . . ?
C1 C2 H2 126.5 . . ?
N1 C1 H1A 124.9 . . ?
C2 C1 N1 110.29(18) . . ?
C2 C1 H1A 124.9 . . ?
N4 C7 H7A 111.3 . . ?
N4 C7 H7B 111.3 . . ?
N4 C7 C8 102.33(19) . . ?
H7A C7 H7B 109.2 . . ?
C8 C7 H7A 111.3 . . ?
C8 C7 H7B 111.3 . . ?
N6 C17 C16 176.0(3) . . ?
N6 C17 C16A 158.2(11) . . ?
N5 C13 H13 107.9 . . ?
N5 C13 C12 113.2(2) . . ?
N5 C13 C9 114.7(2) . . ?
C12 C13 H13 107.9 . . ?
C12 C13 C9 105.0(2) . . ?
C9 C13 H13 107.9 . . ?
N5 C15 C16 113.7(3) . . ?
O1 C15 N5 125.6(4) . . ?
O1 C15 C16 120.6(4) . . ?
H14A C14 H14B 109.5 . . ?
H14A C14 H14C 109.5 . . ?
H14B C14 H14C 109.5 . . ?
H14D C14 H14E 109.5 . . ?
C9 C14 H14A 109.5 . . ?
C9 C14 H14B 109.5 . . ?
C9 C14 H14C 109.5 . . ?
C13A C14 H14D 111.8 . . ?
C13A C14 H14E 111.8 . . ?
C13A C14 C11A 100.1(8) . . ?
C11A C14 H14D 111.8 . . ?
C11A C14 H14E 111.8 . . ?
C13 C12 H12A 111.4 . . ?
C13 C12 H12B 111.4 . . ?
C13 C12 C11 101.98(19) . . ?
H12A C12 H12B 109.2 . . ?
H12C C12 H12D 109.5 . . ?
H12C C12 H12E 109.5 . . ?
H12D C12 H12E 109.5 . . ?
C11 C12 H12A 111.4 . . ?
C11 C12 H12B 111.4 . . ?
C9A C12 H12C 109.5 . . ?
C9A C12 H12D 109.5 . . ?
C9A C12 H12E 109.5 . . ?
C10 C9 C13 102.97(18) . . ?
C14 C9 C10 111.40(18) . . ?
C14 C9 C13 110.8(2) . . ?
C14 C9 C8 113.94(19) . . ?
C8 C9 C10 104.29(18) . . ?
C8 C9 C13 112.73(19) . . ?
C17 C16 C15 110.4(3) . . ?
C17 C16 H16A 109.6 . . ?
C17 C16 H16B 109.6 . . ?
C15 C16 H16A 109.6 . . ?
C15 C16 H16B 109.6 . . ?
H16A C16 H16B 108.1 . . ?
C7 C8 C9 105.45(19) . . ?
C7 C8 H8A 110.7 . . ?
C7 C8 H8B 110.7 . . ?
C9 C8 H8A 110.7 . . ?
C9 C8 H8B 110.7 . . ?
H8A C8 H8B 108.8 . . ?
C10 C11 C12 105.58(19) . . ?
C10 C11 H11A 110.6 . . ?
C10 C11 H11B 110.6 . . ?
C12 C11 H11A 110.6 . . ?
C12 C11 H11B 110.6 . . ?
H11A C11 H11B 108.8 . . ?
C14 C13A H13A 102.9 . . ?
N5A C13A C14 115.3(13) . . ?
N5A C13A H13A 102.9 . . ?
N5A C13A C9A 118.7(17) . . ?
C9A C13A C14 111.4(13) . . ?
C9A C13A H13A 102.9 . . ?
C13A N5A H5 115(2) . . ?
C15A N5A C13A 124(2) . . ?
C15A N5A H5 110(3) . . ?
N5A C15A C16A 113(2) . . ?
O1A C15A N5A 124(3) . . ?
O1A C15A C16A 124(3) . . ?
H8AA C8A H8AB 109 . . ?
C9A C8A H8AA 111 . . ?
C9A C8A H8AB 111 . . ?
C7A C8A H8AA 111 . . ?
C7A C8A H8AB 111 . . ?
C7A C8A C9A 104(2) . . ?
C12 C9A C10 95.2(11) . . ?
C13A C9A C10 104.8(12) . . ?
C13A C9A C12 105.8(13) . . ?
C13A C9A C8A 114(2) . . ?
C8A C9A C10 107.6(16) . . ?
C8A C9A C12 125.8(18) . . ?
C10 C11A C14 115.5(10) . . ?
C10 C11A H11C 108.4 . . ?
C10 C11A H11D 108.4 . . ?
C14 C11A H11C 108.4 . . ?
C14 C11A H11D 108.4 . . ?
H11C C11A H11D 107.5 . . ?
N4 C7A H7AA 108.5 . . ?
N4 C7A H7AB 108.5 . . ?
C8A C7A N4 115(2) . . ?
C8A C7A H7AA 108.5 . . ?
C8A C7A H7AB 108.5 . . ?
H7AA C7A H7AB 107.5 . . ?
C17 C16A C15A 102.7(18) . . ?
C17 C16A H16C 111.2 . . ?
C17 C16A H16D 111.2 . . ?
C15A C16A H16C 111.2 . . ?
C15A C16A H16D 111.2 . . ?
H16C C16A H16D 109.1 . . ?

loop_
_geom_bond_atom_site_label_1
_geom_bond_atom_site_label_2
_geom_bond_distance
_geom_bond_site_symmetry_2
_geom_bond_publ_flag
N3 C6 1.361(2) . ?
N3 C5 1.336(3) . ?
N2 C4 1.352(3) . ?
N2 C5 1.324(3) . ?
N4 C6 1.341(3) . ?
N4 C10 1.471(2) . ?
N4 C7 1.464(3) . ?
N4 C7A 1.58(2) . ?
N1 C4 1.363(3) . ?
N1 C1 1.379(3) . ?
N1 H1 0.89(3) . ?
N5 C13 1.457(4) . ?
N5 C15 1.326(5) . ?
N5 H5 0.85(3) . ?
O1 C15 1.221(5) . ?
C3 C6 1.420(3) . ?
C3 C4 1.399(3) . ?
C3 C2 1.440(3) . ?
C10 H10 1 . ?
C10 H10A 1 . ?
C10 C9 1.544(3) . ?
C10 C11 1.533(3) . ?
C10 C9A 1.68(2) . ?
C10 C11A 1.476(16) . ?
C5 H5A 0.95 . ?
C2 H2 0.95 . ?
C2 C1 1.353(3) . ?
C1 H1A 0.95 . ?
N6 C17 1.135(3) . ?
C7 H7A 0.99 . ?
C7 H7B 0.99 . ?
C7 C8 1.512(4) . ?
C17 C16 1.472(4) . ?
C17 C16A 1.44(2) . ?
C13 H13 1 . ?
C13 C12 1.529(3) . ?
C13 C9 1.545(4) . ?
C15 C16 1.550(5) . ?
C14 H14A 0.98 . ?
C14 H14B 0.98 . ?
C14 H14C 0.98 . ?
C14 H14D 0.99 . ?
C14 H14E 0.99 . ?
C14 C9 1.521(3) . ?
C14 C13A 1.500(15) . ?
C14 C11A 1.518(17) . ?
C12 H12A 0.99 . ?
C12 H12B 0.99 . ?
C12 H12C 0.98 . ?
C12 H12D 0.98 . ?
C12 H12E 0.98 . ?
C12 C11 1.541(3) . ?
C12 C9A 1.635(19) . ?
C9 C8 1.536(3) . ?
C16 H16A 0.99 . ?
C16 H16B 0.99 . ?
C8 H8A 0.99 . ?
C8 H8B 0.99 . ?
C11 H11A 0.99 . ?
C11 H11B 0.99 . ?
C13A H13A 1 . ?
C13A N5A 1.436(19) . ?
C13A C9A 1.50(3) . ?
N5A C15A 1.35(4) . ?
N5A H5 0.94(3) . ?
O1A C15A 1.19(4) . ?
C15A C16A 1.65(4) . ?
C8A H8AA 0.99 . ?
C8A H8AB 0.99 . ?
C8A C9A 1.55(3) . ?
C8A C7A 1.35(4) . ?
C11A H11C 0.99 . ?
C11A H11D 0.99 . ?
C7A H7AA 0.99 . ?
C7A H7AB 0.99 . ?
C16A H16C 0.99 . ?
C16A H16D 0.99 . ?

loop_
_geom_torsion_atom_site_label_1
_geom_torsion_atom_site_label_2
_geom_torsion_atom_site_label_3
_geom_torsion_atom_site_label_4
_geom_torsion
_geom_torsion_site_symmetry_1
_geom_torsion_site_symmetry_2
_geom_torsion_site_symmetry_3
_geom_torsion_site_symmetry_4
_geom_torsion_publ_flag
N4 C10 C9 C13 107.64(18) . . . . ?
N4 C10 C9 C14 -133.60(19) . . . . ?
N4 C10 C9 C8 -10.3(2) . . . . ?
N4 C10 C11 C12 -127.5(2) . . . . ?
N4 C10 C9A C12 138.9(7) . . . . ?
N4 C10 C9A C13A -113.2(10) . . . . ?
N4 C10 C9A C8A 8.8(19) . . . . ?
N4 C10 C11A C14 125.9(9) . . . . ?
N4 C7 C8 C9 -34.0(3) . . . . ?
N5 C13 C12 C11 -167.2(2) . . . . ?
N5 C13 C9 C10 158.93(18) . . . . ?
N5 C13 C9 C14 39.7(3) . . . . ?
N5 C13 C9 C8 -89.3(2) . . . . ?
N5 C15 C16 C17 -154.0(3) . . . . ?
O1 C15 C16 C17 30.1(6) . . . . ?
C3 C2 C1 N1 0.5(2) . . . . ?
C6 N3 C5 N2 2.5(3) . . . . ?
C6 N4 C10 C9 172.08(19) . . . . ?
C6 N4 C10 C11 -70.6(3) . . . . ?
C6 N4 C10 C9A -145.2(7) . . . . ?
C6 N4 C10 C11A 109.3(7) . . . . ?
C6 N4 C7 C8 -154.9(2) . . . . ?
C6 N4 C7A C8A 133(2) . . . . ?
C6 C3 C4 N2 1.2(3) . . . . ?
C6 C3 C4 N1 -179.73(17) . . . . ?
C6 C3 C2 C1 179.5(2) . . . . ?
C4 N2 C5 N3 -2.4(3) . . . . ?
C4 N1 C1 C2 -0.4(2) . . . . ?
C4 C3 C6 N3 -1.1(3) . . . . ?
C4 C3 C6 N4 179.53(19) . . . . ?
C4 C3 C2 C1 -0.4(2) . . . . ?
C10 N4 C6 N3 167.91(18) . . . . ?
C10 N4 C6 C3 -12.8(3) . . . . ?
C10 N4 C7 C8 28.7(3) . . . . ?
C10 N4 C7A C8A -17(3) . . . . ?
C10 C9 C8 C7 27.6(2) . . . . ?
C5 N3 C6 N4 178.94(18) . . . . ?
C5 N3 C6 C3 -0.4(3) . . . . ?
C5 N2 C4 N1 -178.51(19) . . . . ?
C5 N2 C4 C3 0.5(3) . . . . ?
C2 C3 C6 N3 178.9(2) . . . . ?
C2 C3 C6 N4 -0.4(4) . . . . ?
C2 C3 C4 N2 -178.9(2) . . . . ?
C2 C3 C4 N1 0.2(2) . . . . ?
C1 N1 C4 N2 179.2(2) . . . . ?
C1 N1 C4 C3 0.1(2) . . . . ?
N6 C17 C16A C15A 137(2) . . . . ?
C7 N4 C6 N3 -8.0(3) . . . . ?
C7 N4 C6 C3 171.4(2) . . . . ?
C7 N4 C10 C9 -11.6(2) . . . . ?
C7 N4 C10 C11 105.8(2) . . . . ?
C13 N5 C15 O1 -3.9(7) . . . . ?
C13 N5 C15 C16 -179.6(3) . . . . ?
C13 C12 C11 C10 32.4(2) . . . . ?
C13 C9 C8 C7 -83.3(3) . . . . ?
C15 N5 C13 C12 -144.6(3) . . . . ?
C15 N5 C13 C9 94.9(4) . . . . ?
C14 C9 C8 C7 149.3(2) . . . . ?
C14 C13A N5A C15A 141(2) . . . . ?
C14 C13A C9A C10 -18.3(15) . . . . ?
C14 C13A C9A C12 81.6(14) . . . . ?
C14 C13A C9A C8A -135.8(18) . . . . ?
C12 C13 C9 C10 34.0(2) . . . . ?
C12 C13 C9 C14 -85.2(2) . . . . ?
C12 C13 C9 C8 145.82(19) . . . . ?
C9 C10 C11 C12 -11.8(2) . . . . ?
C9 C13 C12 C11 -41.4(2) . . . . ?
C11 C10 C9 C13 -13.4(2) . . . . ?
C11 C10 C9 C14 105.4(2) . . . . ?
C11 C10 C9 C8 -131.26(19) . . . . ?
C13A C14 C11A C10 -29.4(13) . . . . ?
C13A N5A C15A O1A -14(5) . . . . ?
C13A N5A C15A C16A 163(2) . . . . ?
N5A C13A C9A C10 -155.8(12) . . . . ?
N5A C13A C9A C12 -55.9(18) . . . . ?
N5A C13A C9A C8A 87(2) . . . . ?
N5A C15A C16A C17 169(2) . . . . ?
O1A C15A C16A C17 -14(4) . . . . ?
C9A C10 C11A C14 18.5(13) . . . . ?
C9A C13A N5A C15A -83(3) . . . . ?
C9A C8A C7A N4 22(3) . . . . ?
C11A C10 C9A C12 -107.8(10) . . . . ?
C11A C10 C9A C13A 0.1(13) . . . . ?
C11A C10 C9A C8A 122.1(19) . . . . ?
C11A C14 C13A N5A 167.0(14) . . . . ?
C11A C14 C13A C9A 27.9(14) . . . . ?
C7A N4 C6 N3 23.6(13) . . . . ?
C7A N4 C6 C3 -157.1(13) . . . . ?
C7A N4 C10 C9A 3.4(13) . . . . ?
C7A N4 C10 C11A -102.1(13) . . . . ?
C7A C8A C9A C10 -19(3) . . . . ?
C7A C8A C9A C12 -129(2) . . . . ?
C7A C8A C9A C13A 97(3) . . . . ?

loop_
_exptl_oxdiff_crystal_face_indexfrac_h
_exptl_oxdiff_crystal_face_indexfrac_k
_exptl_oxdiff_crystal_face_indexfrac_l
_exptl_oxdiff_crystal_face_x
_exptl_oxdiff_crystal_face_y
_exptl_oxdiff_crystal_face_z
-0.0007 -0.9984 1.0001 -0.1471 0.0255 -0.0683
0.9994 -0.9986 1.0009 -0.2373 -0.0018 0.0943
1.0002 -0.0003 0.0008 -0.0902 -0.0272 0.1626
-1.0002 0.0003 -0.0008 0.0902 0.0272 -0.1626
-0.9999 0.9987 -0.0010 0.1328 0.0907 -0.1283
0.9999 -0.9987 0.0010 -0.1328 -0.0907 0.1283
-0.0003 -0.9984 0.0002 -0.0426 -0.0634 -0.0343
0.0003 0.9984 -0.0002 0.0426 0.0634 0.0343
1.0004 -0.9988 -0.9989 -0.0283 -0.1796 0.1624
-1.0004 0.9988 0.9989 0.0283 0.1796 -0.1624
1.0007 -0.0003 -0.9991 0.0143 -0.1161 0.1967
-0.0002 0.9985 0.9998 -0.0619 0.1524 0.0002
-1.0005 -0.9982 -0.0007 0.0476 -0.0362 -0.1969
1.0005 0.9982 0.0007 -0.0476 0.0362 0.1969
-1.0009 -0.9981 0.9993 -0.0569 0.0527 -0.2309
1.0009 0.9981 -0.9993 0.0569 -0.0527 0.2309
0.0005 -0.0001 -0.9999 0.1045 -0.0889 0.0341
-0.0005 0.0001 0.9999 -0.1045 0.0889 -0.0341
1.0000 0.9983 1.0006 -0.1521 0.1251 0.1628
-1.0000 -0.9983 -1.0006 0.1521 -0.1251 -0.1628
